data_7228965
loop_
_publ_author_name
'Batrice, Rami J.'
'Ridenour, J. August'
'Ayscue III, R. Lee'
'Bertke, Jeffery A.'
'Knope, Karah E.'

_publ_section_title
;
 Synthesis, structure, and photoluminescent behaviour of molecular
 lanthanide--2-thiophenecarboxylate--2,2&#x2032;:6&#x2032;,2&#x2032;&#x2032;-terpyridine
 materials
;
_journal_name_full CrystEngComm
_journal_paper_doi 10.1039/C7CE01192J
_journal_year 2017
_chemical_formula_moiety 'C60 H44 La2 N6 O14 S6, 0.794(H2 O)'
_chemical_formula_sum 'C60 H45.59 La2 N6 O14.79 S6'
_chemical_formula_weight 1557.48
_space_group_crystal_system monoclinic
_space_group_IT_number 14
_space_group_name_Hall '-P 2ybc'
_space_group_name_H-M_alt 'P 1 21/c 1'
_symmetry_space_group_name_Hall '-P 2ybc'
_symmetry_space_group_name_H-M 'P 1 21/c 1'
_atom_sites_solution_hydrogens mixed
_audit_creation_method SHELXL-2014/7
_audit_update_record
;
2017-04-17 deposited with the CCDC.
2017-08-23 downloaded from the CCDC.
;
_cell_angle_alpha 90
_cell_angle_beta 98.3430(10)
_cell_angle_gamma 90
_cell_formula_units_Z 2
_cell_length_a 12.0926(5)
_cell_length_b 25.9263(10)
_cell_length_c 9.6761(4)
_cell_measurement_reflns_used 9850
_cell_measurement_temperature 100(2)
_cell_measurement_theta_max 27.11
_cell_measurement_theta_min 2.64
_cell_volume 3001.5(2)
_computing_cell_refinement 'SAINT V8.37A (Bruker, 2005)'
_computing_data_collection 'APEX2 V2014.9-0 (Bruker, 2014)'
_computing_data_reduction
; 
SAINT V8.37A, XPREP v2014/2, SADABS V2016/2 (Bruker, 2014) 
;
_computing_molecular_graphics 'SHELXLE v817 (Hubschle, 2011)'
_computing_publication_material 'XCIF V2014-2 (Bruker, 2014)'
_computing_structure_refinement 'SHELX-2014-7 (Sheldrick, 2015)'
_computing_structure_solution 'SHELX-2014-5 (Sheldrick, 2015)'
_diffrn_ambient_temperature 100(2)
_diffrn_measured_fraction_theta_full 0.999
_diffrn_measured_fraction_theta_max 0.997
_diffrn_measurement_device 'Bruker D8 Quest/Photon 100'
_diffrn_measurement_method 'profile data from \f and \w scans'
_diffrn_radiation_monochromator 'multilayer mirrors'
_diffrn_radiation_source 'microfocus sealed tube'
_diffrn_radiation_type MoK\a
_diffrn_radiation_wavelength 0.71073
_diffrn_reflns_av_R_equivalents 0.0309
_diffrn_reflns_av_unetI/netI 0.0279
_diffrn_reflns_Laue_measured_fraction_full 0.999
_diffrn_reflns_Laue_measured_fraction_max 0.997
_diffrn_reflns_limit_h_max 15
_diffrn_reflns_limit_h_min -13
_diffrn_reflns_limit_k_max 33
_diffrn_reflns_limit_k_min -33
_diffrn_reflns_limit_l_max 12
_diffrn_reflns_limit_l_min -12
_diffrn_reflns_number 32897
_diffrn_reflns_point_group_measured_fraction_full 0.999
_diffrn_reflns_point_group_measured_fraction_max 0.997
_diffrn_reflns_theta_full 25.242
_diffrn_reflns_theta_max 27.130
_diffrn_reflns_theta_min 2.316
_exptl_absorpt_coefficient_mu 1.686
_exptl_absorpt_correction_T_max 0.80621
_exptl_absorpt_correction_T_min 0.63910
_exptl_absorpt_correction_type multi-scan
_exptl_absorpt_process_details 'SADABS V2016/2 (Bruker, 2014)'
_exptl_crystal_colour colourless
_exptl_crystal_density_diffrn 1.723
_exptl_crystal_density_method 'not measured'
_exptl_crystal_description rhombus
_exptl_crystal_F_000 1552
_exptl_crystal_size_max 0.534
_exptl_crystal_size_mid 0.247
_exptl_crystal_size_min 0.180
_refine_diff_density_max 0.366
_refine_diff_density_min -0.642
_refine_diff_density_rms 0.079
_refine_ls_extinction_method none
_refine_ls_goodness_of_fit_ref 1.089
_refine_ls_hydrogen_treatment mixed
_refine_ls_matrix_type full
_refine_ls_number_parameters 539
_refine_ls_number_reflns 6632
_refine_ls_number_restraints 1198
_refine_ls_restrained_S_all 1.022
_refine_ls_R_factor_all 0.0322
_refine_ls_R_factor_gt 0.0246
_refine_ls_shift/su_max 0.005
_refine_ls_shift/su_mean 0.000
_refine_ls_structure_factor_coef Fsqd
_refine_ls_weighting_details 'w=1/[\s^2^(Fo^2^)+(0.0135P)^2^+2.7840P] where P=(Fo^2^+2Fc^2^)/3'
_refine_ls_weighting_scheme calc
_refine_ls_wR_factor_gt 0.0453
_refine_ls_wR_factor_ref 0.0469
_reflns_Friedel_coverage 0.000
_reflns_number_gt 5839
_reflns_number_total 6632
_reflns_threshold_expression 'I > 2\s(I)'
_cod_data_source_file c7ce01192j2.cif
_cod_data_source_block final_a
_cod_database_code 7228965
_shelx_shelxl_version_number 2014/7
_shelx_space_group_comment
;
The symmetry employed for this shelxl refinement is uniquely defined
by the following loop, which should always be used as a source of
symmetry information in preference to the above space-group names.
They are only intended as comments.
;
_shelx_estimated_absorpt_t_min 0.466
_shelx_estimated_absorpt_t_max 0.751

loop_
_space_group_symop_operation_xyz
'x, y, z'
'-x, y+1/2, -z+1/2'
'-x, -y, -z'
'x, -y-1/2, z-1/2'

loop_
_atom_site_label
_atom_site_type_symbol
_atom_site_fract_x
_atom_site_fract_y
_atom_site_fract_z
_atom_site_U_iso_or_equiv
_atom_site_adp_type
_atom_site_occupancy
_atom_site_site_symmetry_order
_atom_site_calc_flag
_atom_site_refinement_flags_posn
_atom_site_refinement_flags_adp
_atom_site_refinement_flags_occupancy
_atom_site_disorder_assembly
_atom_site_disorder_group
La1 La 0.51810(2) 0.59831(2) 0.59712(2) 0.01034(4) Uani 1 1 d . U . . .
O7 O 0.56392(13) 0.57100(6) 0.35610(17) 0.0215(4) Uani 1 1 d D U . . .
H7A H 0.6324(10) 0.5771(10) 0.349(3) 0.032 Uiso 1 1 d D U . . .
H7B H 0.534(2) 0.5459(7) 0.308(2) 0.032 Uiso 1 1 d D U . . .
O8 O 0.5004(4) 0.47124(16) 0.9011(4) 0.0264(15) Uani 0.397(6) 1 d D . P . .
H8A H 0.465(5) 0.5002(14) 0.891(7) 0.040 Uiso 0.397(6) 1 d D U P . .
H8B H 0.517(6) 0.467(3) 0.9898(16) 0.040 Uiso 0.397(6) 1 d D U P . .
N1 N 0.41255(14) 0.66946(6) 0.42531(18) 0.0135(4) Uani 1 1 d . U . . .
N2 N 0.55100(14) 0.69988(6) 0.65794(18) 0.0123(4) Uani 1 1 d . U . . .
N3 N 0.63043(16) 0.62501(7) 0.84405(19) 0.0182(4) Uani 1 1 d . U . . .
C1 C 0.34148(18) 0.65372(8) 0.3136(2) 0.0180(5) Uani 1 1 d . U . . .
H1 H 0.3352 0.6178 0.2954 0.022 Uiso 1 1 calc R U . . .
C2 C 0.27713(19) 0.68687(9) 0.2236(3) 0.0215(5) Uani 1 1 d . U . . .
H2 H 0.2282 0.6741 0.1455 0.026 Uiso 1 1 calc R U . . .
C3 C 0.28591(19) 0.73915(9) 0.2504(2) 0.0208(5) Uani 1 1 d . U . . .
H3 H 0.2436 0.7631 0.1900 0.025 Uiso 1 1 calc R U . . .
C4 C 0.35696(18) 0.75617(8) 0.3659(2) 0.0188(5) Uani 1 1 d . U . . .
H4 H 0.3629 0.7920 0.3867 0.023 Uiso 1 1 calc R U . . .
C5 C 0.41980(17) 0.72056(8) 0.4518(2) 0.0131(4) Uani 1 1 d . U . . .
C6 C 0.50056(17) 0.73717(8) 0.5749(2) 0.0130(4) Uani 1 1 d . U . . .
C7 C 0.52316(19) 0.78930(8) 0.6019(2) 0.0185(5) Uani 1 1 d . U . . .
H7 H 0.4872 0.8150 0.5411 0.022 Uiso 1 1 calc R U . . .
C8 C 0.5977(2) 0.80332(9) 0.7169(3) 0.0226(5) Uani 1 1 d . U . . .
H8 H 0.6134 0.8387 0.7370 0.027 Uiso 1 1 calc R U . . .
C9 C 0.64912(19) 0.76529(9) 0.8022(2) 0.0208(5) Uani 1 1 d . U . . .
H9 H 0.7006 0.7741 0.8824 0.025 Uiso 1 1 calc R U . . .
C10 C 0.62515(17) 0.71382(8) 0.7702(2) 0.0161(5) Uani 1 1 d . U . . .
C11 C 0.67701(18) 0.67201(9) 0.8628(2) 0.0171(5) Uani 1 1 d . U . . .
C12 C 0.76735(19) 0.68079(11) 0.9670(2) 0.0257(6) Uani 1 1 d . U . . .
H12 H 0.8020 0.7137 0.9761 0.031 Uiso 1 1 calc R U . . .
C13 C 0.8061(2) 0.64148(11) 1.0566(3) 0.0320(6) Uani 1 1 d . U . . .
H13 H 0.8667 0.6473 1.1290 0.038 Uiso 1 1 calc R U . . .
C14 C 0.7568(2) 0.59394(11) 1.0409(3) 0.0320(6) Uani 1 1 d . U . . .
H14 H 0.7811 0.5665 1.1031 0.038 Uiso 1 1 calc R U . . .
C15 C 0.6703(2) 0.58695(10) 0.9317(2) 0.0271(6) Uani 1 1 d . U . . .
H15 H 0.6377 0.5537 0.9181 0.033 Uiso 1 1 calc R U . . .
O1 O 0.41707(13) 0.56080(6) 0.80329(17) 0.0234(4) Uani 1 1 d . U . . .
O2 O 0.35141(12) 0.63379(6) 0.70302(16) 0.0177(3) Uani 1 1 d . U . . .
C16 C 0.34554(17) 0.59672(8) 0.7858(2) 0.0165(4) Uani 1 1 d D U . . .
S1 S 0.24262(13) 0.55658(7) 1.00331(18) 0.0178(3) Uani 0.692(3) 1 d D U P A 1
C17 C 0.2485(13) 0.5971(9) 0.865(2) 0.0138(9) Uani 0.692(3) 1 d D U P A 1
C18 C 0.1554(7) 0.6277(3) 0.8426(9) 0.0182(14) Uani 0.692(3) 1 d D U P A 1
H18 H 0.1444 0.6527 0.7702 0.022 Uiso 0.692(3) 1 calc R U P A 1
C19 C 0.0774(6) 0.6193(3) 0.9348(10) 0.0162(10) Uani 0.692(3) 1 d D U P A 1
H19 H 0.0088 0.6373 0.9324 0.019 Uiso 0.692(3) 1 calc R U P A 1
C20 C 0.1145(6) 0.5817(3) 1.0277(9) 0.0176(11) Uani 0.692(3) 1 d D U P A 1
H20 H 0.0741 0.5703 1.0992 0.021 Uiso 0.692(3) 1 calc R U P A 1
S1A S 0.1447(4) 0.6360(2) 0.8165(5) 0.0160(8) Uani 0.308(3) 1 d D U P A 2
C17A C 0.253(3) 0.595(2) 0.870(5) 0.0154(19) Uani 0.308(3) 1 d D U P A 2
C18A C 0.2341(11) 0.5659(6) 0.9822(16) 0.019(2) Uani 0.308(3) 1 d D U P A 2
H18A H 0.2867 0.5414 1.0253 0.023 Uiso 0.308(3) 1 calc R U P A 2
C19A C 0.1311(14) 0.5751(8) 1.029(2) 0.018(2) Uani 0.308(3) 1 d D U P A 2
H19A H 0.1051 0.5582 1.1051 0.021 Uiso 0.308(3) 1 calc R U P A 2
C20A C 0.0750(14) 0.6119(8) 0.947(2) 0.017(2) Uani 0.308(3) 1 d D U P A 2
H20A H 0.0029 0.6236 0.9607 0.021 Uiso 0.308(3) 1 calc R U P A 2
O3 O 0.37397(12) 0.47970(6) 0.34443(16) 0.0190(3) Uani 1 1 d . U . . .
O4 O 0.36175(12) 0.54757(6) 0.48198(17) 0.0202(3) Uani 1 1 d . U . . .
C21 C 0.31905(17) 0.51311(8) 0.4002(2) 0.0122(4) Uani 1 1 d D U . . .
S2 S 0.12532(14) 0.46547(7) 0.2634(2) 0.0163(4) Uani 0.552(3) 1 d D U P B 1
C22 C 0.19596(16) 0.51278(7) 0.3667(2) 0.0123(4) Uani 0.552(3) 1 d D U P B 1
C23 C 0.1214(6) 0.5471(3) 0.4099(10) 0.0184(15) Uani 0.552(3) 1 d D U P B 1
H23 H 0.1449 0.5750 0.4709 0.022 Uiso 0.552(3) 1 calc R U P B 1
C24 C 0.0086(6) 0.5384(5) 0.358(2) 0.0177(14) Uani 0.552(3) 1 d D U P B 1
H24 H -0.0519 0.5598 0.3746 0.021 Uiso 0.552(3) 1 calc R U P B 1
C25 C -0.0005(6) 0.4947(4) 0.2809(17) 0.0166(14) Uani 0.552(3) 1 d D U P B 1
H25 H -0.0705 0.4811 0.2395 0.020 Uiso 0.552(3) 1 calc R U P B 1
S2A S 0.12218(19) 0.56224(9) 0.4262(3) 0.0164(5) Uani 0.448(3) 1 d D U P B 2
C22A C 0.19596(16) 0.51278(7) 0.3667(2) 0.0123(4) Uani 0.448(3) 1 d D U P B 2
C23A C 0.1281(7) 0.4776(3) 0.2930(10) 0.0189(17) Uani 0.448(3) 1 d D U P B 2
H23A H 0.1561 0.4476 0.2534 0.023 Uiso 0.448(3) 1 calc R U P B 2
C24A C 0.0134(7) 0.4888(6) 0.280(2) 0.0178(16) Uani 0.448(3) 1 d D U P B 2
H24A H -0.0448 0.4688 0.2292 0.021 Uiso 0.448(3) 1 calc R U P B 2
C25A C -0.0007(7) 0.5329(6) 0.350(2) 0.0158(17) Uani 0.448(3) 1 d D U P B 2
H25A H -0.0724 0.5467 0.3578 0.019 Uiso 0.448(3) 1 calc R U P B 2
O5 O 0.70822(12) 0.63143(6) 0.56476(16) 0.0175(3) Uani 1 1 d . U . . .
O6 O 0.77703(12) 0.60305(6) 0.37602(16) 0.0190(3) Uani 1 1 d . U . . .
C26 C 0.78080(17) 0.63001(8) 0.4834(2) 0.0139(4) Uani 1 1 d D U . . .
S3 S 0.88894(19) 0.70420(9) 0.6600(2) 0.0180(4) Uani 0.572(3) 1 d D U P C 1
C27 C 0.87749(17) 0.66604(8) 0.5174(2) 0.0159(4) Uani 0.572(3) 1 d D U P C 1
C28 C 0.9627(7) 0.6749(4) 0.4410(8) 0.0240(16) Uani 0.572(3) 1 d D U P C 1
H28 H 0.9696 0.6563 0.3581 0.029 Uiso 0.572(3) 1 calc R U P C 1
C29 C 1.0388(8) 0.7134(3) 0.4943(9) 0.0226(13) Uani 0.572(3) 1 d D U P C 1
H29 H 1.1025 0.7238 0.4544 0.027 Uiso 0.572(3) 1 calc R U P C 1
C30 C 1.0069(8) 0.7334(5) 0.6120(10) 0.0175(13) Uani 0.572(3) 1 d D U P C 1
H30 H 1.0455 0.7608 0.6634 0.021 Uiso 0.572(3) 1 calc R U P C 1
S3A S 0.9701(3) 0.67609(15) 0.4045(3) 0.0266(6) Uani 0.428(3) 1 d D U P C 2
C27A C 0.87749(17) 0.66604(8) 0.5174(2) 0.0159(4) Uani 0.428(3) 1 d D U P C 2
C28A C 0.8978(10) 0.6999(5) 0.6279(10) 0.0191(18) Uani 0.428(3) 1 d D U P C 2
H28A H 0.8516 0.7013 0.6993 0.023 Uiso 0.428(3) 1 calc R U P C 2
C29A C 0.9911(11) 0.7323(6) 0.6285(14) 0.0199(16) Uani 0.428(3) 1 d D U P C 2
H29A H 1.0184 0.7560 0.7003 0.024 Uiso 0.428(3) 1 calc R U P C 2
C30A C 1.0356(10) 0.7243(4) 0.5098(12) 0.0218(17) Uani 0.428(3) 1 d D U P C 2
H30A H 1.0974 0.7433 0.4865 0.026 Uiso 0.428(3) 1 calc R U P C 2

loop_
_atom_site_aniso_label
_atom_site_aniso_U_11
_atom_site_aniso_U_22
_atom_site_aniso_U_33
_atom_site_aniso_U_23
_atom_site_aniso_U_13
_atom_site_aniso_U_12
La1 0.00787(6) 0.00911(6) 0.01405(7) -0.00140(5) 0.00163(4) 0.00036(5)
O7 0.0160(8) 0.0276(9) 0.0210(9) -0.0097(7) 0.0028(7) -0.0009(7)
O8 0.040(3) 0.023(2) 0.015(2) 0.0020(19) 0.001(2) 0.007(2)
N1 0.0116(9) 0.0133(8) 0.0160(9) 0.0011(7) 0.0030(7) -0.0015(7)
N2 0.0083(8) 0.0138(8) 0.0162(9) -0.0041(7) 0.0063(7) -0.0006(7)
N3 0.0205(10) 0.0210(9) 0.0130(9) -0.0040(8) 0.0021(8) 0.0039(8)
C1 0.0161(11) 0.0179(11) 0.0198(12) 0.0004(9) 0.0016(9) -0.0058(9)
C2 0.0134(11) 0.0284(12) 0.0213(13) 0.0038(10) -0.0019(10) -0.0026(9)
C3 0.0141(11) 0.0248(12) 0.0241(13) 0.0078(10) 0.0042(10) 0.0059(9)
C4 0.0160(11) 0.0156(10) 0.0262(13) 0.0028(9) 0.0076(10) 0.0015(9)
C5 0.0101(10) 0.0132(10) 0.0178(11) 0.0005(8) 0.0082(9) -0.0001(8)
C6 0.0098(10) 0.0135(10) 0.0178(11) -0.0010(8) 0.0089(9) -0.0008(8)
C7 0.0207(11) 0.0128(10) 0.0247(12) -0.0012(9) 0.0129(10) -0.0040(9)
C8 0.0246(13) 0.0186(11) 0.0282(13) -0.0119(10) 0.0159(10) -0.0101(10)
C9 0.0163(12) 0.0264(12) 0.0213(12) -0.0125(10) 0.0087(10) -0.0084(9)
C10 0.0102(10) 0.0224(11) 0.0177(11) -0.0072(9) 0.0080(9) -0.0025(9)
C11 0.0123(11) 0.0274(11) 0.0127(11) -0.0080(9) 0.0052(9) 0.0016(9)
C12 0.0143(12) 0.0458(15) 0.0175(12) -0.0099(11) 0.0037(10) 0.0001(11)
C13 0.0211(13) 0.0596(17) 0.0143(12) -0.0096(12) -0.0010(10) 0.0085(12)
C14 0.0340(15) 0.0460(16) 0.0153(12) -0.0016(11) 0.0007(11) 0.0189(13)
C15 0.0360(15) 0.0277(13) 0.0169(12) -0.0029(10) 0.0011(11) 0.0087(11)
O1 0.0169(8) 0.0247(8) 0.0305(9) 0.0053(7) 0.0099(7) 0.0057(7)
O2 0.0173(8) 0.0145(7) 0.0235(9) 0.0005(6) 0.0106(7) -0.0010(6)
C16 0.0123(10) 0.0173(10) 0.0199(11) -0.0039(9) 0.0029(9) -0.0037(9)
S1 0.0188(6) 0.0185(7) 0.0163(6) 0.0055(4) 0.0033(4) 0.0012(4)
C17 0.013(2) 0.014(3) 0.014(2) -0.0011(16) 0.0019(19) -0.0025(16)
C18 0.022(2) 0.016(3) 0.016(3) 0.0042(19) 0.002(2) -0.0004(18)
C19 0.0158(18) 0.011(3) 0.022(2) 0.0011(16) 0.0046(16) 0.0003(16)
C20 0.014(2) 0.019(3) 0.0209(19) 0.0003(18) 0.0069(18) 0.0003(16)
S1A 0.0113(12) 0.0166(15) 0.0211(18) 0.0034(11) 0.0058(11) 0.0030(9)
C17A 0.013(3) 0.015(4) 0.018(3) -0.001(3) 0.002(3) 0.001(3)
C18A 0.018(3) 0.019(4) 0.020(4) 0.002(3) 0.001(3) 0.001(3)
C19A 0.020(4) 0.017(4) 0.016(3) 0.006(3) 0.001(3) 0.001(3)
C20A 0.015(3) 0.020(4) 0.019(4) 0.003(3) 0.008(3) 0.000(3)
O3 0.0162(8) 0.0192(8) 0.0206(8) -0.0032(7) 0.0000(7) 0.0088(6)
O4 0.0123(8) 0.0166(7) 0.0310(9) -0.0074(7) 0.0007(7) -0.0035(6)
C21 0.0124(10) 0.0094(9) 0.0147(11) 0.0038(8) 0.0022(8) 0.0005(8)
S2 0.0132(6) 0.0134(8) 0.0210(9) -0.0034(5) -0.0019(5) -0.0008(5)
C22 0.0130(10) 0.0119(9) 0.0121(10) 0.0011(8) 0.0018(8) -0.0008(8)
C23 0.017(2) 0.020(3) 0.018(3) -0.001(2) 0.0033(18) -0.002(2)
C24 0.015(2) 0.020(3) 0.019(3) -0.003(2) 0.006(2) 0.000(2)
C25 0.010(2) 0.020(3) 0.020(3) 0.004(2) 0.002(2) 0.0029(19)
S2A 0.0099(7) 0.0199(11) 0.0200(9) -0.0047(8) 0.0038(6) 0.0010(7)
C22A 0.0130(10) 0.0119(9) 0.0121(10) 0.0011(8) 0.0018(8) -0.0008(8)
C23A 0.020(3) 0.017(3) 0.020(3) 0.000(2) 0.005(2) 0.005(2)
C24A 0.017(3) 0.016(3) 0.019(3) -0.003(3) 0.001(3) -0.003(2)
C25A 0.007(3) 0.022(3) 0.018(3) 0.000(3) 0.002(2) -0.006(2)
O5 0.0133(8) 0.0214(8) 0.0191(8) -0.0053(7) 0.0072(6) -0.0013(6)
O6 0.0156(8) 0.0264(8) 0.0157(8) -0.0038(7) 0.0042(6) 0.0011(7)
C26 0.0123(10) 0.0145(10) 0.0145(11) 0.0044(8) 0.0008(9) 0.0046(8)
S3 0.0126(7) 0.0228(7) 0.0186(9) -0.0033(6) 0.0028(6) -0.0010(5)
C27 0.0122(10) 0.0203(10) 0.0149(10) 0.0038(9) 0.0006(8) 0.0016(8)
C28 0.022(3) 0.036(3) 0.014(3) -0.005(3) 0.005(2) -0.003(2)
C29 0.019(2) 0.035(3) 0.015(2) 0.003(2) 0.0055(19) -0.002(2)
C30 0.007(3) 0.026(2) 0.019(3) 0.003(2) 0.0003(19) -0.006(2)
S3A 0.0232(10) 0.0414(11) 0.0172(13) -0.0039(11) 0.0092(9) -0.0165(8)
C27A 0.0122(10) 0.0203(10) 0.0149(10) 0.0038(9) 0.0006(8) 0.0016(8)
C28A 0.015(3) 0.025(3) 0.017(3) 0.000(3) 0.002(2) 0.004(2)
C29A 0.018(3) 0.027(3) 0.015(3) -0.001(3) 0.001(2) 0.002(3)
C30A 0.017(3) 0.028(4) 0.019(3) -0.002(2) -0.002(2) -0.007(3)

loop_
_atom_type_symbol
_atom_type_description
_atom_type_scat_dispersion_real
_atom_type_scat_dispersion_imag
_atom_type_scat_source
C C 0.0033 0.0016 'International Tables Vol C Tables 4.2.6.8 and 6.1.1.4'
H H 0.0000 0.0000 'International Tables Vol C Tables 4.2.6.8 and 6.1.1.4'
La La -0.2871 2.4523 'International Tables Vol C Tables 4.2.6.8 and 6.1.1.4'
N N 0.0061 0.0033 'International Tables Vol C Tables 4.2.6.8 and 6.1.1.4'
O O 0.0106 0.0060 'International Tables Vol C Tables 4.2.6.8 and 6.1.1.4'
S S 0.1246 0.1234 'International Tables Vol C Tables 4.2.6.8 and 6.1.1.4'

loop_
_exptl_crystal_face_index_h
_exptl_crystal_face_index_k
_exptl_crystal_face_index_l
_exptl_crystal_face_perp_dist
0.00 1.00 1.00 0.0950
0.00 -1.00 -1.00 0.1100
-1.00 2.00 -2.00 0.1140
1.00 -2.00 2.00 0.1320
-1.00 1.00 -1.00 0.1110
1.00 -1.00 1.00 0.1290
1.00 1.00 1.00 0.0990
-1.00 -2.00 -1.00 0.1060
2.00 -2.00 1.00 0.1410
2.00 1.00 1.00 0.0980
0.00 1.00 0.00 0.2640
0.00 -1.00 0.00 0.2080
-1.00 -1.00 0.00 0.0750
1.00 0.00 0.00 0.0900
-1.00 0.00 0.00 0.0640
1.00 1.00 -1.00 0.1550
-1.00 -1.00 1.00 0.0810
1.00 2.00 -2.00 0.1480
0.00 1.00 2.00 0.0830

loop_
_geom_angle_atom_site_label_1
_geom_angle_atom_site_label_2
_geom_angle_atom_site_label_3
_geom_angle
_geom_angle_site_symmetry_1
_geom_angle_site_symmetry_3
O3 La1 O4 90.68(5) 3_666 .
O3 La1 O5 80.99(5) 3_666 .
O4 La1 O5 142.18(5) . .
O3 La1 O2 129.31(5) 3_666 .
O4 La1 O2 76.90(5) . .
O5 La1 O2 135.54(5) . .
O3 La1 O7 78.63(5) 3_666 .
O4 La1 O7 72.05(5) . .
O5 La1 O7 70.14(5) . .
O2 La1 O7 138.32(5) . .
O3 La1 N3 79.67(5) 3_666 .
O4 La1 N3 144.26(6) . .
O5 La1 N3 70.52(5) . .
O2 La1 N3 82.89(5) . .
O7 La1 N3 137.37(5) . .
O3 La1 O1 79.13(5) 3_666 .
O4 La1 O1 74.69(5) . .
O5 La1 O1 137.98(5) . .
O2 La1 O1 50.18(5) . .
O7 La1 O1 139.39(5) . .
N3 La1 O1 69.72(5) . .
O3 La1 N1 155.39(5) 3_666 .
O4 La1 N1 79.62(5) . .
O5 La1 N1 92.84(5) . .
O2 La1 N1 70.69(5) . .
O7 La1 N1 76.88(5) . .
N3 La1 N1 120.85(5) . .
O1 La1 N1 119.08(5) . .
O3 La1 N2 134.45(5) 3_666 .
O4 La1 N2 134.63(5) . .
O5 La1 N2 65.68(5) . .
O2 La1 N2 70.36(5) . .
O7 La1 N2 114.79(5) . .
N3 La1 N2 60.91(5) . .
O1 La1 N2 105.07(5) . .
N1 La1 N2 60.56(5) . .
O3 La1 C16 104.32(6) 3_666 .
O4 La1 C16 72.87(6) . .
O5 La1 C16 144.95(5) . .
O2 La1 C16 25.00(5) . .
O7 La1 C16 144.82(6) . .
N3 La1 C16 76.35(6) . .
O1 La1 C16 25.26(5) . .
N1 La1 C16 94.43(6) . .
N2 La1 C16 88.51(5) . .
La1 O7 H7A 111.1(19) . .
La1 O7 H7B 125.2(19) . .
H7A O7 H7B 116(3) . .
H8A O8 H8B 105(6) . .
C1 N1 C5 117.86(18) . .
C1 N1 La1 118.81(13) . .
C5 N1 La1 123.08(14) . .
C6 N2 C10 118.53(18) . .
C6 N2 La1 121.87(13) . .
C10 N2 La1 119.48(13) . .
C11 N3 C15 118.4(2) . .
C11 N3 La1 120.39(14) . .
C15 N3 La1 117.71(15) . .
N1 C1 C2 123.7(2) . .
N1 C1 H1 118.2 . .
C2 C1 H1 118.2 . .
C1 C2 C3 118.2(2) . .
C1 C2 H2 120.9 . .
C3 C2 H2 120.9 . .
C4 C3 C2 119.2(2) . .
C4 C3 H3 120.4 . .
C2 C3 H3 120.4 . .
C3 C4 C5 119.6(2) . .
C3 C4 H4 120.2 . .
C5 C4 H4 120.2 . .
N1 C5 C4 121.5(2) . .
N1 C5 C6 116.90(18) . .
C4 C5 C6 121.55(19) . .
N2 C6 C7 121.6(2) . .
N2 C6 C5 117.22(18) . .
C7 C6 C5 121.15(19) . .
C8 C7 C6 119.7(2) . .
C8 C7 H7 120.2 . .
C6 C7 H7 120.2 . .
C7 C8 C9 118.8(2) . .
C7 C8 H8 120.6 . .
C9 C8 H8 120.6 . .
C8 C9 C10 119.5(2) . .
C8 C9 H9 120.2 . .
C10 C9 H9 120.2 . .
N2 C10 C9 121.8(2) . .
N2 C10 C11 117.49(19) . .
C9 C10 C11 120.6(2) . .
N3 C11 C12 121.0(2) . .
N3 C11 C10 116.64(19) . .
C12 C11 C10 122.4(2) . .
C13 C12 C11 119.6(2) . .
C13 C12 H12 120.2 . .
C11 C12 H12 120.2 . .
C14 C13 C12 119.7(2) . .
C14 C13 H13 120.2 . .
C12 C13 H13 120.2 . .
C13 C14 C15 118.1(2) . .
C13 C14 H14 121.0 . .
C15 C14 H14 121.0 . .
N3 C15 C14 123.2(2) . .
N3 C15 H15 118.4 . .
C14 C15 H15 118.4 . .
C16 O1 La1 90.59(13) . .
C16 O2 La1 95.78(12) . .
O2 C16 O1 123.1(2) . .
O2 C16 C17A 119.3(8) . .
O1 C16 C17A 117.6(8) . .
O2 C16 C17 116.4(4) . .
O1 C16 C17 120.6(4) . .
O2 C16 La1 59.21(11) . .
O1 C16 La1 64.15(11) . .
C17A C16 La1 175(3) . .
C17 C16 La1 173.0(8) . .
C17 S1 C20 90.9(2) . .
C18 C17 C16 127.6(4) . .
C18 C17 S1 110.8(3) . .
C16 C17 S1 121.6(3) . .
C17 C18 C19 114.8(5) . .
C17 C18 H18 122.6 . .
C19 C18 H18 122.6 . .
C20 C19 C18 110.1(6) . .
C20 C19 H19 125.0 . .
C18 C19 H19 125.0 . .
C19 C20 S1 113.4(5) . .
C19 C20 H20 123.3 . .
S1 C20 H20 123.3 . .
C17A S1A C20A 89.2(5) . .
C18A C17A C16 132.7(8) . .
C18A C17A S1A 112.2(5) . .
C16 C17A S1A 115.1(6) . .
C17A C18A C19A 114.6(8) . .
C17A C18A H18A 122.7 . .
C19A C18A H18A 122.7 . .
C20A C19A C18A 108.9(10) . .
C20A C19A H19A 125.5 . .
C18A C19A H19A 125.5 . .
C19A C20A S1A 115.0(10) . .
C19A C20A H20A 122.5 . .
S1A C20A H20A 122.5 . .
C21 O3 La1 140.52(14) . 3_666
C21 O4 La1 153.45(14) . .
O4 C21 O3 124.46(19) . .
O4 C21 C22A 116.88(18) . .
O3 C21 C22A 118.65(18) . .
O4 C21 C22 116.88(18) . .
O3 C21 C22 118.65(18) . .
C22 S2 C25 90.0(3) . .
C23 C22 C21 127.9(3) . .
C23 C22 S2 110.2(3) . .
C21 C22 S2 121.93(15) . .
C22 C23 C24 115.8(6) . .
C22 C23 H23 122.1 . .
C24 C23 H23 122.1 . .
C25 C24 C23 109.1(8) . .
C25 C24 H24 125.4 . .
C23 C24 H24 125.4 . .
C24 C25 S2 114.8(7) . .
C24 C25 H25 122.6 . .
S2 C25 H25 122.6 . .
C22A S2A C25A 89.2(4) . .
C23A C22A C21 129.2(4) . .
C23A C22A S2A 112.1(4) . .
C21 C22A S2A 118.74(16) . .
C22A C23A C24A 115.0(7) . .
C22A C23A H23A 122.5 . .
C24A C23A H23A 122.5 . .
C25A C24A C23A 108.8(9) . .
C25A C24A H24A 125.6 . .
C23A C24A H24A 125.6 . .
C24A C25A S2A 114.9(8) . .
C24A C25A H25A 122.6 . .
S2A C25A H25A 122.6 . .
C26 O5 La1 142.99(14) . .
O6 C26 O5 126.3(2) . .
O6 C26 C27A 117.80(19) . .
O5 C26 C27A 115.89(19) . .
O6 C26 C27 117.80(19) . .
O5 C26 C27 115.89(19) . .
C27 S3 C30 90.6(3) . .
C28 C27 C26 127.6(4) . .
C28 C27 S3 111.3(4) . .
C26 C27 S3 121.01(16) . .
C27 C28 C29 115.1(6) . .
C27 C28 H28 122.4 . .
C29 C28 H28 122.4 . .
C30 C29 C28 109.2(7) . .
C30 C29 H29 125.4 . .
C28 C29 H29 125.4 . .
C29 C30 S3 113.7(6) . .
C29 C30 H30 123.1 . .
S3 C30 H30 123.1 . .
C27A S3A C30A 91.2(4) . .
C28A C27A C26 127.9(4) . .
C28A C27A S3A 110.0(4) . .
C26 C27A S3A 121.54(18) . .
C27A C28A C29A 115.9(7) . .
C27A C28A H28A 122.1 . .
C29A C28A H28A 122.1 . .
C30A C29A C28A 108.8(9) . .
C30A C29A H29A 125.6 . .
C28A C29A H29A 125.6 . .
C29A C30A S3A 114.0(8) . .
C29A C30A H30A 123.0 . .
S3A C30A H30A 123.0 . .

loop_
_geom_bond_atom_site_label_1
_geom_bond_atom_site_label_2
_geom_bond_distance
_geom_bond_site_symmetry_2
La1 O3 2.4289(14) 3_666
La1 O4 2.4363(14) .
La1 O5 2.5159(14) .
La1 O2 2.5609(14) .
La1 O7 2.5734(16) .
La1 N3 2.6630(18) .
La1 O1 2.6693(16) .
La1 N1 2.6795(17) .
La1 N2 2.7148(17) .
La1 C16 2.966(2) .
O7 H7A 0.855(10) .
O7 H7B 0.848(10) .
O8 H8A 0.860(10) .
O8 H8B 0.859(10) .
N1 C1 1.343(3) .
N1 C5 1.350(3) .
N2 C6 1.346(3) .
N2 C10 1.353(3) .
N3 C11 1.344(3) .
N3 C15 1.344(3) .
C1 C2 1.380(3) .
C1 H1 0.9500 .
C2 C3 1.381(3) .
C2 H2 0.9500 .
C3 C4 1.380(3) .
C3 H3 0.9500 .
C4 C5 1.392(3) .
C4 H4 0.9500 .
C5 C6 1.490(3) .
C6 C7 1.396(3) .
C7 C8 1.375(3) .
C7 H7 0.9500 .
C8 C9 1.375(3) .
C8 H8 0.9500 .
C9 C10 1.391(3) .
C9 H9 0.9500 .
C10 C11 1.486(3) .
C11 C12 1.394(3) .
C12 C13 1.375(4) .
C12 H12 0.9500 .
C13 C14 1.368(4) .
C13 H13 0.9500 .
C14 C15 1.387(4) .
C14 H14 0.9500 .
C15 H15 0.9500 .
O1 C16 1.266(3) .
O2 C16 1.260(3) .
C16 C17A 1.480(7) .
C16 C17 1.493(4) .
S1 C17 1.708(4) .
S1 C20 1.728(5) .
C17 C18 1.369(6) .
C18 C19 1.406(8) .
C18 H18 0.9500 .
C19 C20 1.357(5) .
C19 H19 0.9500 .
C20 H20 0.9500 .
S1A C17A 1.704(7) .
S1A C20A 1.735(8) .
C17A C18A 1.368(8) .
C18A C19A 1.404(10) .
C18A H18A 0.9500 .
C19A C20A 1.356(7) .
C19A H19A 0.9500 .
C20A H20A 0.9500 .
O3 C21 1.260(2) .
O3 La1 2.4290(14) 3_666
O4 C21 1.254(2) .
C21 C22A 1.477(3) .
C21 C22 1.477(3) .
S2 C22 1.728(2) .
S2 C25 1.729(6) .
C22 C23 1.374(6) .
C23 C24 1.402(8) .
C23 H23 0.9500 .
C24 C25 1.354(6) .
C24 H24 0.9500 .
C25 H25 0.9500 .
S2A C22A 1.709(3) .
S2A C25A 1.734(8) .
C22A C23A 1.358(6) .
C23A C24A 1.405(9) .
C23A H23A 0.9500 .
C24A C25A 1.357(6) .
C24A H24A 0.9500 .
C25A H25A 0.9500 .
O5 C26 1.262(3) .
O6 C26 1.247(3) .
C26 C27A 1.495(3) .
C26 C27 1.495(3) .
S3 C27 1.687(3) .
S3 C30 1.737(6) .
C27 C28 1.371(6) .
C28 C29 1.405(8) .
C28 H28 0.9500 .
C29 C30 1.357(6) .
C29 H29 0.9500 .
C30 H30 0.9500 .
S3A C27A 1.694(3) .
S3A C30A 1.729(7) .
C27A C28A 1.378(7) .
C28A C29A 1.406(9) .
C28A H28A 0.9500 .
C29A C30A 1.353(7) .
C29A H29A 0.9500 .
C30A H30A 0.9500 .

loop_
_geom_hbond_atom_site_label_D
_geom_hbond_atom_site_label_H
_geom_hbond_atom_site_label_A
_geom_hbond_distance_DH
_geom_hbond_distance_HA
_geom_hbond_distance_DA
_geom_hbond_angle_DHA
_geom_hbond_site_symmetry_A
O7 H7A O6 0.855(10) 1.857(13) 2.688(2) 163(3) .
O7 H7B O8 0.848(10) 2.06(2) 2.727(4) 136(2) 3_666
O7 H7B O3 0.848(10) 2.65(2) 3.289(2) 133(2) .
O8 H8A O1 0.860(10) 1.84(3) 2.651(4) 156(7) .
O8 H8B O8 0.859(10) 1.94(6) 2.428(8) 115(6) 3_667
O8 H8B O1 0.859(10) 2.17(2) 3.007(4) 164(7) 3_667
